data_7239289
loop_
_publ_author_name
'Pawar, Sachin A.'
'Jabgunde, Amit M.'
'Petzold, Katja'
'Maguire, Glenn E. M.'
'Dhavale, Dilip D.'
'Kruger, Hendrik G.'
'Govender, Thavendran'

_publ_section_title
;
 Investigation and folding pattern of l-ido and d-gluco peptides by EASY
 ROESY NMR and X-ray
;
_journal_issue 45
_journal_name_full 'RSC Advances'
_journal_page_first 23355
_journal_paper_doi 10.1039/c3ra44542a
_journal_volume 3
_journal_year 2013
_chemical_formula_sum 'C32 H53 N3 O13'
_chemical_formula_weight 687.77
_space_group_IT_number 4
_space_group_name_Hall 'P 2yb'
_space_group_name_H-M_alt 'P 1 21 1'
_symmetry_cell_setting monoclinic
_symmetry_space_group_name_H-M 'P 1 21 1'
_atom_sites_solution_hydrogens geom
_atom_sites_solution_primary direct
_atom_sites_solution_secondary difmap
_audit_creation_method SHELXL-97
_cell_angle_alpha 90.00
_cell_angle_beta 101.897(3)
_cell_angle_gamma 90.00
_cell_formula_units_Z 2
_cell_length_a 10.9071(17)
_cell_length_b 8.8430(14)
_cell_length_c 19.865(3)
_cell_measurement_reflns_used 11897
_cell_measurement_temperature 173(2)
_cell_measurement_theta_max 27.19
_cell_measurement_theta_min 1.91
_cell_volume 1874.9(5)
_computing_cell_refinement 'SAINT (7.60a, Bruker AXS Inc., Madison, WI, USA, 2006)'
_computing_data_collection 'SAINT (7.60a, Bruker AXS Inc., Madison, WI, USA, 2006)'
_computing_data_reduction 'SAINT (7.60a, Bruker AXS Inc., Madison, WI, USA, 2006)'
_computing_molecular_graphics 'X-Seed (Barbour, 2001)'
_computing_publication_material 'SHELXL-97 (Sheldrick, 2001)'
_computing_structure_refinement 'SHELXL-97 (Sheldrick, 1997)'
_computing_structure_solution 'SHELXS-97 (Sheldrick, 1997)'
_diffrn_ambient_temperature 173(2)
_diffrn_measured_fraction_theta_full 0.995
_diffrn_measured_fraction_theta_max 0.995
_diffrn_measurement_device_type 'Bruker Kappa Duo Apex II Diffractometer'
_diffrn_measurement_method '0.5\% \f scans and \w scans'
_diffrn_radiation_monochromator graphite
_diffrn_radiation_source 'fine-focus sealed tube'
_diffrn_radiation_type MoK\a
_diffrn_radiation_wavelength 0.71073
_diffrn_reflns_av_R_equivalents 0.0381
_diffrn_reflns_av_sigmaI/netI 0.0486
_diffrn_reflns_limit_h_max 14
_diffrn_reflns_limit_h_min -13
_diffrn_reflns_limit_k_max 11
_diffrn_reflns_limit_k_min -11
_diffrn_reflns_limit_l_max 15
_diffrn_reflns_limit_l_min -25
_diffrn_reflns_number 11897
_diffrn_reflns_theta_full 27.19
_diffrn_reflns_theta_max 27.19
_diffrn_reflns_theta_min 1.91
_diffrn_standards_decay_% 0
_diffrn_standards_interval_count 0
_diffrn_standards_interval_time 0
_diffrn_standards_number 0
_exptl_absorpt_coefficient_mu 0.094
_exptl_absorpt_correction_T_max 0.9925
_exptl_absorpt_correction_T_min 0.9708
_exptl_absorpt_correction_type multi-scan
_exptl_absorpt_process_details 'SADABS (Sheldrick, 1996)'
_exptl_crystal_colour colourless
_exptl_crystal_density_diffrn 1.218
_exptl_crystal_density_meas ?
_exptl_crystal_density_method 'not measured'
_exptl_crystal_description plate
_exptl_crystal_F_000 740
_exptl_crystal_size_max 0.32
_exptl_crystal_size_mid 0.30
_exptl_crystal_size_min 0.08
_refine_diff_density_max 0.415
_refine_diff_density_min -0.283
_refine_diff_density_rms 0.042
_refine_ls_extinction_coef none
_refine_ls_extinction_method none
_refine_ls_goodness_of_fit_ref 0.992
_refine_ls_hydrogen_treatment mixed
_refine_ls_matrix_type full
_refine_ls_number_parameters 484
_refine_ls_number_reflns 4428
_refine_ls_number_restraints 20
_refine_ls_restrained_S_all 0.991
_refine_ls_R_factor_all 0.0709
_refine_ls_R_factor_gt 0.0429
_refine_ls_shift/su_max 0.000
_refine_ls_shift/su_mean 0.000
_refine_ls_structure_factor_coef Fsqd
_refine_ls_weighting_details 'calc w=1/[\s^2^(Fo^2^)+(0.0654P)^2^+0.0000P] where P=(Fo^2^+2Fc^2^)/3'
_refine_ls_weighting_scheme calc
_refine_ls_wR_factor_gt 0.0996
_refine_ls_wR_factor_ref 0.1126
_reflns_number_gt 3201
_reflns_number_total 4428
_reflns_threshold_expression >2sigma(I)
_cod_data_source_file c3ra44542a.txt
_cod_data_source_block sachin1
_cod_depositor_comments
;
The following automatic conversions were performed:

data item '_symmetry_cell_setting' value 'Monoclinic' was changed to
'monoclinic' in accordance with the
/home/saulius/struct/COD-crude-data/automatic-downloads/DataCite-retrospective/RSC/depositions/lib/dictionaries/cif_core.dic
dictionary named 'cif_core.dic' version 2.4.2 last updated on
2011-04-26.

data item '_exptl_crystal_density_meas' value 'not measured' was
changed to '?' -- the value is perceived as not measured.

Automatic conversion script
Id: cif_fix_values 6909 2019-04-08 15:41:33Z antanas 
;
_cod_original_sg_symbol_H-M P21
_cod_database_code 7239289

loop_
_symmetry_equiv_pos_as_xyz
'x, y, z'
'-x, y+1/2, -z'

loop_
_atom_site_label
_atom_site_type_symbol
_atom_site_fract_x
_atom_site_fract_y
_atom_site_fract_z
_atom_site_U_iso_or_equiv
_atom_site_adp_type
_atom_site_occupancy
_atom_site_symmetry_multiplicity
_atom_site_calc_flag
_atom_site_refinement_flags
O1 O 0.46351(17) 0.1270(3) 0.74701(10) 0.0298(5) Uani 1 1 d .
O2 O 0.47843(18) 0.1618(3) 0.63623(10) 0.0345(5) Uani 1 1 d .
O3 O 0.68095(17) 0.1269(2) 0.78133(10) 0.0263(5) Uani 1 1 d .
O4 O 0.80758(19) 0.2585(2) 0.67779(11) 0.0325(5) Uani 1 1 d .
O5 O 1.1082(2) -0.0066(3) 0.75726(12) 0.0438(6) Uani 1 1 d .
O6 O 1.2713(2) -0.1843(3) 0.91198(12) 0.0420(6) Uani 1 1 d .
O7 O 1.6145(2) -0.4471(3) 0.82196(14) 0.0465(6) Uani 1 1 d .
O8 O 1.6340(2) -0.1969(2) 0.82228(12) 0.0345(5) Uani 1 1 d .
N1 N 0.8477(2) -0.1782(3) 0.77470(14) 0.0298(6) Uani 1 1 d D
N2 N 1.1530(2) 0.0891(3) 0.86437(13) 0.0288(6) Uani 1 1 d D
N3 N 1.4059(2) -0.1433(3) 0.84151(14) 0.0300(6) Uani 1 1 d D
C1 C 0.3305(3) -0.0169(4) 0.6598(2) 0.0427(9) Uani 1 1 d .
H1A H 0.2723 -0.0396 0.6900 0.064 Uiso 1 1 calc R
H1B H 0.3954 -0.0952 0.6652 0.064 Uiso 1 1 calc R
H1C H 0.2847 -0.0146 0.6119 0.064 Uiso 1 1 calc R
C2 C 0.2958(3) 0.2621(4) 0.6722(2) 0.0428(9) Uani 1 1 d .
H2A H 0.3400 0.3590 0.6803 0.064 Uiso 1 1 calc R
H2B H 0.2432 0.2483 0.7062 0.064 Uiso 1 1 calc R
H2C H 0.2431 0.2614 0.6259 0.064 Uiso 1 1 calc R
C3 C 0.3906(3) 0.1344(4) 0.67881(15) 0.0283(7) Uani 1 1 d .
C4 C 0.5761(3) 0.2135(3) 0.75127(15) 0.0260(7) Uani 1 1 d .
H4 H 0.5727 0.3110 0.7764 0.031 Uiso 1 1 calc R
C5 C 0.5833(3) 0.2402(4) 0.67558(16) 0.0286(7) Uani 1 1 d .
H5 H 0.5843 0.3500 0.6635 0.034 Uiso 1 1 calc R
C6 C 0.7028(3) 0.1576(3) 0.66760(15) 0.0270(7) Uani 1 1 d .
H6 H 0.6914 0.1050 0.6222 0.032 Uiso 1 1 calc R
C7 C 0.7198(3) 0.0453(3) 0.72667(14) 0.0246(6) Uani 1 1 d .
H7 H 0.6614 -0.0416 0.7129 0.030 Uiso 1 1 calc R
C8 C 0.8186(3) 0.3374(4) 0.61611(18) 0.0347(7) Uani 1 1 d .
H8A H 0.8825 0.4179 0.6280 0.042 Uiso 1 1 calc R
H8B H 0.7376 0.3867 0.5965 0.042 Uiso 1 1 calc R
C9 C 0.8544(3) 0.2360(4) 0.56260(17) 0.0302(7) Uani 1 1 d .
C10 C 0.9561(3) 0.1388(4) 0.57908(19) 0.0385(8) Uani 1 1 d .
H10 H 1.0026 0.1344 0.6251 0.046 Uiso 1 1 calc R
C11 C 0.9903(3) 0.0485(5) 0.5295(2) 0.0476(9) Uani 1 1 d .
H11 H 1.0605 -0.0168 0.5414 0.057 Uiso 1 1 calc R
C12 C 0.9227(4) 0.0525(5) 0.4620(2) 0.0501(10) Uani 1 1 d .
H12 H 0.9457 -0.0103 0.4279 0.060 Uiso 1 1 calc R
C13 C 0.8220(3) 0.1488(5) 0.44561(19) 0.0474(9) Uani 1 1 d .
H13 H 0.7757 0.1537 0.3996 0.057 Uiso 1 1 calc R
C14 C 0.7877(3) 0.2391(4) 0.49592(18) 0.0379(8) Uani 1 1 d .
H14 H 0.7171 0.3039 0.4840 0.045 Uiso 1 1 calc R
C15 C 0.8520(3) -0.0159(4) 0.75017(16) 0.0265(6) Uani 1 1 d .
H15 H 0.8918 -0.0172 0.7091 0.032 Uiso 1 1 calc R
C16 C 0.8569(3) -0.2954(4) 0.72139(19) 0.0409(8) Uani 1 1 d .
H16A H 0.8530 -0.3967 0.7421 0.049 Uiso 1 1 calc R
H16B H 0.9398 -0.2860 0.7088 0.049 Uiso 1 1 calc R
C17 C 0.7571(3) -0.2861(3) 0.65688(17) 0.0356(8) Uani 1 1 d .
C18 C 0.6371(3) -0.3398(4) 0.65610(17) 0.0378(8) Uani 1 1 d .
H18 H 0.6163 -0.3757 0.6974 0.045 Uiso 1 1 calc R
C19 C 0.5479(4) -0.3410(5) 0.59557(19) 0.0506(10) Uani 1 1 d .
H19 H 0.4663 -0.3788 0.5955 0.061 Uiso 1 1 calc R
C20 C 0.5756(5) -0.2888(6) 0.5361(2) 0.0670(13) Uani 1 1 d .
H20 H 0.5135 -0.2897 0.4948 0.080 Uiso 1 1 calc R
C21 C 0.6936(6) -0.2348(6) 0.5358(2) 0.0729(15) Uani 1 1 d .
H21 H 0.7132 -0.1986 0.4942 0.087 Uiso 1 1 calc R
C22 C 0.7840(4) -0.2332(4) 0.5961(2) 0.0537(11) Uani 1 1 d .
H22 H 0.8653 -0.1954 0.5957 0.064 Uiso 1 1 calc R
C23 C 0.9353(3) 0.0781(4) 0.80516(16) 0.0295(7) Uani 1 1 d .
H23A H 0.9165 0.0536 0.8506 0.035 Uiso 1 1 calc R
H23B H 0.9172 0.1867 0.7960 0.035 Uiso 1 1 calc R
C24 C 1.0733(3) 0.0482(4) 0.80692(16) 0.0289(7) Uani 1 1 d .
C25 C 1.2885(3) 0.0708(4) 0.87087(15) 0.0278(7) Uani 1 1 d .
H25 H 1.3118 0.1109 0.8281 0.033 Uiso 1 1 calc R
C26 C 1.3586(3) 0.1632(4) 0.93238(17) 0.0374(8) Uani 1 1 d .
H26 H 1.3298 0.1308 0.9748 0.045 Uiso 1 1 calc R
C27 C 1.3292(4) 0.3305(5) 0.9197(3) 0.0678(13) Uani 1 1 d .
H27A H 1.3675 0.3665 0.8822 0.102 Uiso 1 1 calc R
H27B H 1.3630 0.3879 0.9616 0.102 Uiso 1 1 calc R
H27C H 1.2383 0.3446 0.9072 0.102 Uiso 1 1 calc R
C28 C 1.4992(3) 0.1408(7) 0.9433(2) 0.0639(13) Uani 1 1 d .
H28A H 1.5411 0.2015 0.9827 0.096 Uiso 1 1 calc R
H28B H 1.5282 0.1727 0.9020 0.096 Uiso 1 1 calc R
H28C H 1.5193 0.0337 0.9524 0.096 Uiso 1 1 calc R
C29 C 1.3205(3) -0.0966(4) 0.87662(16) 0.0304(7) Uani 1 1 d .
C30 C 1.4403(3) -0.3026(4) 0.83898(17) 0.0330(7) Uani 1 1 d .
H30 H 1.4365 -0.3504 0.8841 0.040 Uiso 1 1 calc R
C31 C 1.3490(3) -0.3852(5) 0.7822(2) 0.0550(11) Uani 1 1 d .
H31A H 1.3549 -0.3429 0.7374 0.082 Uiso 1 1 calc R
H31B H 1.2634 -0.3726 0.7895 0.082 Uiso 1 1 calc R
H31C H 1.3701 -0.4930 0.7834 0.082 Uiso 1 1 calc R
C32 C 1.5747(3) -0.3171(4) 0.82724(16) 0.0315(7) Uani 1 1 d .
O1W O 1.0436(3) -0.3288(4) 0.85217(16) 0.0703(9) Uani 1 1 d D
O2W O 0.7858(3) -0.0461(3) 0.93458(15) 0.0530(7) Uani 1 1 d D
O3W O 0.8325(2) 0.2430(3) 0.97476(14) 0.0441(6) Uani 1 1 d D
O4W O 1.0883(2) 0.1966(3) 0.99510(13) 0.0465(6) Uani 1 1 d D
O5W O 0.8540(3) 0.4919(3) 0.89388(17) 0.0606(8) Uani 1 1 d D
H1X H 0.914(3) -0.197(5) 0.8161(13) 0.067(13) Uiso 1 1 d D
H1Y H 0.775(2) -0.203(5) 0.793(2) 0.063(13) Uiso 1 1 d D
H2 H 1.121(3) 0.105(4) 0.9054(10) 0.035(9) Uiso 1 1 d D
H3 H 1.447(3) -0.073(3) 0.8164(16) 0.046(10) Uiso 1 1 d D
H1W1 H 1.107(3) -0.294(6) 0.8787(18) 0.090 Uiso 1 1 d D
H1W2 H 1.013(4) -0.389(5) 0.8767(19) 0.090 Uiso 1 1 d D
H2W1 H 0.723(3) -0.075(5) 0.906(2) 0.090 Uiso 1 1 d D
H2W2 H 0.821(4) -0.125(3) 0.952(2) 0.090 Uiso 1 1 d D
H3W1 H 0.801(4) 0.261(5) 1.0086(17) 0.090 Uiso 1 1 d D
H3W2 H 0.803(4) 0.159(3) 0.961(2) 0.090 Uiso 1 1 d D
H4W1 H 1.0107(13) 0.210(6) 0.986(2) 0.090 Uiso 1 1 d D
H4W2 H 1.098(4) 0.128(4) 1.024(2) 0.090 Uiso 1 1 d D
H5W1 H 0.840(4) 0.413(4) 0.915(2) 0.090 Uiso 1 1 d D
H5W2 H 0.784(2) 0.510(5) 0.869(2) 0.090 Uiso 1 1 d D

loop_
_atom_site_aniso_label
_atom_site_aniso_U_11
_atom_site_aniso_U_22
_atom_site_aniso_U_33
_atom_site_aniso_U_23
_atom_site_aniso_U_13
_atom_site_aniso_U_12
O1 0.0236(10) 0.0405(12) 0.0260(11) 0.0025(10) 0.0067(9) -0.0036(10)
O2 0.0253(10) 0.0541(14) 0.0239(11) 0.0013(11) 0.0048(9) -0.0025(11)
O3 0.0237(10) 0.0300(11) 0.0262(10) -0.0035(9) 0.0070(8) 0.0013(9)
O4 0.0298(11) 0.0348(12) 0.0359(12) -0.0018(10) 0.0135(9) -0.0103(10)
O5 0.0241(11) 0.0738(18) 0.0348(13) -0.0158(13) 0.0087(10) -0.0008(11)
O6 0.0353(13) 0.0484(14) 0.0472(15) 0.0126(13) 0.0198(11) 0.0001(12)
O7 0.0505(15) 0.0271(12) 0.0649(17) -0.0050(12) 0.0192(13) 0.0046(11)
O8 0.0310(11) 0.0290(11) 0.0466(14) -0.0014(10) 0.0150(10) -0.0003(10)
N1 0.0256(13) 0.0282(14) 0.0357(15) -0.0002(12) 0.0069(12) 0.0024(12)
N2 0.0167(11) 0.0403(15) 0.0296(14) -0.0046(12) 0.0054(11) 0.0017(11)
N3 0.0263(13) 0.0277(13) 0.0389(15) 0.0044(12) 0.0134(12) 0.0022(11)
C1 0.0361(19) 0.043(2) 0.050(2) -0.0147(18) 0.0119(17) -0.0039(16)
C2 0.0354(18) 0.045(2) 0.048(2) 0.0024(18) 0.0070(16) 0.0112(16)
C3 0.0238(14) 0.0342(17) 0.0275(16) 0.0006(14) 0.0068(12) 0.0015(13)
C4 0.0205(14) 0.0233(15) 0.0344(17) -0.0020(13) 0.0059(12) 0.0003(12)
C5 0.0255(15) 0.0265(14) 0.0349(17) 0.0045(14) 0.0087(13) 0.0012(13)
C6 0.0233(14) 0.0279(16) 0.0309(16) -0.0041(13) 0.0084(12) -0.0042(13)
C7 0.0233(14) 0.0264(15) 0.0246(15) -0.0034(13) 0.0060(12) -0.0010(12)
C8 0.0394(18) 0.0256(16) 0.045(2) 0.0022(15) 0.0218(15) -0.0026(14)
C9 0.0292(16) 0.0271(15) 0.0387(18) 0.0039(14) 0.0174(14) -0.0035(13)
C10 0.0278(16) 0.042(2) 0.047(2) 0.0018(17) 0.0118(14) 0.0039(15)
C11 0.0318(18) 0.050(2) 0.064(2) -0.004(2) 0.0160(18) 0.0101(17)
C12 0.048(2) 0.049(2) 0.059(2) -0.014(2) 0.026(2) 0.0007(19)
C13 0.046(2) 0.056(2) 0.041(2) -0.0021(19) 0.0108(16) -0.003(2)
C14 0.0334(17) 0.0389(17) 0.044(2) 0.0071(17) 0.0154(16) 0.0068(15)
C15 0.0232(14) 0.0279(15) 0.0297(16) -0.0015(13) 0.0083(12) -0.0011(12)
C16 0.0410(18) 0.0307(18) 0.053(2) -0.0091(16) 0.0138(16) 0.0080(15)
C17 0.0445(19) 0.0245(16) 0.0394(19) -0.0082(14) 0.0123(16) 0.0036(14)
C18 0.0436(18) 0.0349(18) 0.0371(18) -0.0074(16) 0.0133(15) 0.0008(16)
C19 0.048(2) 0.057(2) 0.044(2) -0.010(2) 0.0039(17) 0.003(2)
C20 0.080(3) 0.081(3) 0.034(2) -0.006(2) 0.000(2) 0.003(3)
C21 0.114(4) 0.076(3) 0.033(2) 0.003(2) 0.024(3) 0.000(3)
C22 0.075(3) 0.043(2) 0.051(2) -0.0048(19) 0.032(2) -0.007(2)
C23 0.0207(14) 0.0374(17) 0.0304(16) -0.0056(14) 0.0051(12) 0.0011(13)
C24 0.0241(15) 0.0354(16) 0.0291(16) 0.0005(14) 0.0096(13) 0.0023(13)
C25 0.0185(14) 0.0379(17) 0.0272(15) 0.0010(14) 0.0053(12) -0.0006(13)
C26 0.0284(15) 0.050(2) 0.0341(18) -0.0062(17) 0.0063(14) -0.0077(16)
C27 0.068(3) 0.054(3) 0.083(3) -0.020(3) 0.021(2) -0.019(2)
C28 0.0296(18) 0.102(4) 0.056(2) -0.022(3) -0.0004(17) -0.008(2)
C29 0.0198(14) 0.0418(18) 0.0283(16) 0.0023(15) 0.0023(13) -0.0002(14)
C30 0.0342(16) 0.0283(17) 0.0380(18) 0.0028(14) 0.0112(14) -0.0034(14)
C31 0.041(2) 0.045(2) 0.073(3) -0.006(2) 0.0008(19) -0.0115(18)
C32 0.0352(16) 0.0279(16) 0.0317(17) -0.0010(14) 0.0079(14) 0.0028(14)
O1W 0.0463(17) 0.080(2) 0.081(2) 0.027(2) 0.0041(15) -0.0070(16)
O2W 0.0581(18) 0.0422(14) 0.0536(18) 0.0002(13) -0.0005(14) 0.0000(13)
O3W 0.0431(15) 0.0426(14) 0.0511(16) -0.0028(13) 0.0201(12) 0.0013(12)
O4W 0.0411(13) 0.0543(17) 0.0470(15) -0.0061(13) 0.0163(12) 0.0006(12)
O5W 0.0549(17) 0.0463(16) 0.078(2) 0.0145(16) 0.0074(15) -0.0009(14)

loop_
_atom_type_symbol
_atom_type_description
_atom_type_scat_dispersion_real
_atom_type_scat_dispersion_imag
_atom_type_scat_source
C C 0.0033 0.0000 'International Tables Vol C Tables 4.2.6.8 and 6.1.1.4'
H H 0.0000 0.0000 'International Tables Vol C Tables 4.2.6.8 and 6.1.1.4'
N N 0.0061 0.0000 'International Tables Vol C Tables 4.2.6.8 and 6.1.1.4'
O O 0.0106 0.0000 'International Tables Vol C Tables 4.2.6.8 and 6.1.1.4'

loop_
_geom_angle_atom_site_label_1
_geom_angle_atom_site_label_2
_geom_angle_atom_site_label_3
_geom_angle
C3 O1 C4 109.6(2)
C3 O2 C5 108.6(2)
C4 O3 C7 107.1(2)
C6 O4 C8 112.8(2)
C16 N1 C15 114.6(3)
C16 N1 H1X 109(3)
C15 N1 H1X 111(3)
C16 N1 H1Y 107(3)
C15 N1 H1Y 115(3)
H1X N1 H1Y 99(3)
C24 N2 C25 120.8(2)
C24 N2 H2 119(2)
C25 N2 H2 118.6(19)
C29 N3 C30 121.8(3)
C29 N3 H3 121(2)
C30 N3 H3 117(2)
C3 C1 H1A 109.5
C3 C1 H1B 109.5
H1A C1 H1B 109.5
C3 C1 H1C 109.5
H1A C1 H1C 109.5
H1B C1 H1C 109.5
C3 C2 H2A 109.5
C3 C2 H2B 109.5
H2A C2 H2B 109.5
C3 C2 H2C 109.5
H2A C2 H2C 109.5
H2B C2 H2C 109.5
O2 C3 O1 105.1(2)
O2 C3 C1 108.3(3)
O1 C3 C1 109.1(3)
O2 C3 C2 110.6(3)
O1 C3 C2 110.7(3)
C1 C3 C2 112.7(3)
O3 C4 O1 110.3(2)
O3 C4 C5 107.3(2)
O1 C4 C5 103.9(2)
O3 C4 H4 111.7
O1 C4 H4 111.7
C5 C4 H4 111.7
O2 C5 C6 108.4(2)
O2 C5 C4 105.3(2)
C6 C5 C4 104.1(2)
O2 C5 H5 112.8
C6 C5 H5 112.8
C4 C5 H5 112.8
O4 C6 C7 109.4(2)
O4 C6 C5 111.1(3)
C7 C6 C5 101.7(2)
O4 C6 H6 111.4
C7 C6 H6 111.4
C5 C6 H6 111.4
O3 C7 C6 104.3(2)
O3 C7 C15 110.8(2)
C6 C7 C15 115.3(2)
O3 C7 H7 108.7
C6 C7 H7 108.7
C15 C7 H7 108.7
O4 C8 C9 113.2(3)
O4 C8 H8A 108.9
C9 C8 H8A 108.9
O4 C8 H8B 108.9
C9 C8 H8B 108.9
H8A C8 H8B 107.8
C14 C9 C10 118.6(3)
C14 C9 C8 120.5(3)
C10 C9 C8 121.0(3)
C11 C10 C9 120.7(3)
C11 C10 H10 119.6
C9 C10 H10 119.6
C10 C11 C12 120.4(3)
C10 C11 H11 119.8
C12 C11 H11 119.8
C13 C12 C11 118.9(4)
C13 C12 H12 120.6
C11 C12 H12 120.6
C12 C13 C14 120.4(3)
C12 C13 H13 119.8
C14 C13 H13 119.8
C9 C14 C13 121.0(3)
C9 C14 H14 119.5
C13 C14 H14 119.5
C23 C15 C7 114.6(3)
C23 C15 N1 109.8(3)
C7 C15 N1 110.2(2)
C23 C15 H15 107.3
C7 C15 H15 107.3
N1 C15 H15 107.3
N1 C16 C17 115.0(3)
N1 C16 H16A 108.5
C17 C16 H16A 108.5
N1 C16 H16B 108.5
C17 C16 H16B 108.5
H16A C16 H16B 107.5
C22 C17 C18 118.4(3)
C22 C17 C16 121.1(3)
C18 C17 C16 120.4(3)
C19 C18 C17 120.3(3)
C19 C18 H18 119.8
C17 C18 H18 119.8
C20 C19 C18 120.7(4)
C20 C19 H19 119.7
C18 C19 H19 119.7
C19 C20 C21 119.9(4)
C19 C20 H20 120.0
C21 C20 H20 120.0
C20 C21 C22 119.9(4)
C20 C21 H21 120.0
C22 C21 H21 120.0
C17 C22 C21 120.8(4)
C17 C22 H22 119.6
C21 C22 H22 119.6
C15 C23 C24 111.4(3)
C15 C23 H23A 109.3
C24 C23 H23A 109.3
C15 C23 H23B 109.3
C24 C23 H23B 109.3
H23A C23 H23B 108.0
O5 C24 N2 122.6(3)
O5 C24 C23 121.3(3)
N2 C24 C23 116.1(3)
N2 C25 C29 109.0(3)
N2 C25 C26 109.8(2)
C29 C25 C26 112.9(3)
N2 C25 H25 108.3
C29 C25 H25 108.3
C26 C25 H25 108.3
C28 C26 C27 108.8(4)
C28 C26 C25 111.6(3)
C27 C26 C25 109.4(3)
C28 C26 H26 109.0
C27 C26 H26 109.0
C25 C26 H26 109.0
C26 C27 H27A 109.5
C26 C27 H27B 109.5
H27A C27 H27B 109.5
C26 C27 H27C 109.5
H27A C27 H27C 109.5
H27B C27 H27C 109.5
C26 C28 H28A 109.5
C26 C28 H28B 109.5
H28A C28 H28B 109.5
C26 C28 H28C 109.5
H28A C28 H28C 109.5
H28B C28 H28C 109.5
O6 C29 N3 122.1(3)
O6 C29 C25 122.2(3)
N3 C29 C25 115.8(3)
N3 C30 C31 110.7(3)
N3 C30 C32 110.2(3)
C31 C30 C32 110.2(3)
N3 C30 H30 108.6
C31 C30 H30 108.6
C32 C30 H30 108.6
C30 C31 H31A 109.5
C30 C31 H31B 109.5
H31A C31 H31B 109.5
C30 C31 H31C 109.5
H31A C31 H31C 109.5
H31B C31 H31C 109.5
O7 C32 O8 125.5(3)
O7 C32 C30 116.9(3)
O8 C32 C30 117.6(3)
H1W1 O1W H1W2 104.4(17)
H2W1 O2W H2W2 105.5(17)
H3W1 O3W H3W2 104.5(17)
H4W1 O4W H4W2 103.8(17)
H5W1 O5W H5W2 102.9(17)

loop_
_geom_bond_atom_site_label_1
_geom_bond_atom_site_label_2
_geom_bond_distance
O1 C3 1.424(3)
O1 C4 1.434(3)
O2 C3 1.423(4)
O2 C5 1.426(4)
O3 C4 1.404(3)
O3 C7 1.438(3)
O4 C6 1.431(3)
O4 C8 1.437(4)
O5 C24 1.228(4)
O6 C29 1.239(4)
O7 C32 1.241(4)
O8 C32 1.259(4)
N1 C16 1.500(4)
N1 C15 1.520(4)
N1 H1X 0.989(10)
N1 H1Y 0.971(10)
N2 C24 1.334(4)
N2 C25 1.466(4)
N2 H2 0.963(10)
N3 C29 1.339(4)
N3 C30 1.461(4)
N3 H3 0.965(10)
C1 C3 1.503(5)
C1 H1A 0.9800
C1 H1B 0.9800
C1 H1C 0.9800
C2 C3 1.518(4)
C2 H2A 0.9800
C2 H2B 0.9800
C2 H2C 0.9800
C4 C5 1.540(4)
C4 H4 1.0000
C5 C6 1.530(4)
C5 H5 1.0000
C6 C7 1.519(4)
C6 H6 1.0000
C7 C15 1.520(4)
C7 H7 1.0000
C8 C9 1.502(5)
C8 H8A 0.9900
C8 H8B 0.9900
C9 C14 1.374(5)
C9 C10 1.388(5)
C10 C11 1.378(5)
C10 H10 0.9500
C11 C12 1.390(6)
C11 H11 0.9500
C12 C13 1.375(5)
C12 H12 0.9500
C13 C14 1.390(5)
C13 H13 0.9500
C14 H14 0.9500
C15 C23 1.517(4)
C15 H15 1.0000
C16 C17 1.503(5)
C16 H16A 0.9900
C16 H16B 0.9900
C17 C22 1.381(5)
C17 C18 1.389(5)
C18 C19 1.382(5)
C18 H18 0.9500
C19 C20 1.360(6)
C19 H19 0.9500
C20 C21 1.374(7)
C20 H20 0.9500
C21 C22 1.386(6)
C21 H21 0.9500
C22 H22 0.9500
C23 C24 1.521(4)
C23 H23A 0.9900
C23 H23B 0.9900
C25 C29 1.520(5)
C25 C26 1.537(4)
C25 H25 1.0000
C26 C28 1.517(5)
C26 C27 1.523(6)
C26 H26 1.0000
C27 H27A 0.9800
C27 H27B 0.9800
C27 H27C 0.9800
C28 H28A 0.9800
C28 H28B 0.9800
C28 H28C 0.9800
C30 C31 1.528(5)
C30 C32 1.536(4)
C30 H30 1.0000
C31 H31A 0.9800
C31 H31B 0.9800
C31 H31C 0.9800
O1W H1W1 0.838(10)
O1W H1W2 0.840(10)
O2W H2W1 0.830(10)
O2W H2W2 0.831(10)
O3W H3W1 0.834(10)
O3W H3W2 0.835(10)
O4W H4W1 0.837(10)
O4W H4W2 0.836(10)
O5W H5W1 0.842(10)
O5W H5W2 0.840(10)

loop_
_geom_torsion_atom_site_label_1
_geom_torsion_atom_site_label_2
_geom_torsion_atom_site_label_3
_geom_torsion_atom_site_label_4
_geom_torsion
C5 O2 C3 O1 -27.6(3)
C5 O2 C3 C1 -144.2(3)
C5 O2 C3 C2 91.8(3)
C4 O1 C3 O2 26.2(3)
C4 O1 C3 C1 142.2(2)
C4 O1 C3 C2 -93.2(3)
C7 O3 C4 O1 88.0(3)
C7 O3 C4 C5 -24.5(3)
C3 O1 C4 O3 -129.3(2)
C3 O1 C4 C5 -14.6(3)
C3 O2 C5 C6 129.5(3)
C3 O2 C5 C4 18.5(3)
O3 C4 C5 O2 114.4(2)
O1 C4 C5 O2 -2.4(3)
O3 C4 C5 C6 0.4(3)
O1 C4 C5 C6 -116.3(2)
C8 O4 C6 C7 162.5(2)
C8 O4 C6 C5 -86.0(3)
O2 C5 C6 O4 153.9(2)
C4 C5 C6 O4 -94.4(3)
O2 C5 C6 C7 -89.9(3)
C4 C5 C6 C7 21.9(3)
C4 O3 C7 C6 39.2(3)
C4 O3 C7 C15 163.9(2)
O4 C6 C7 O3 80.5(3)
C5 C6 C7 O3 -37.0(3)
O4 C6 C7 C15 -41.2(3)
C5 C6 C7 C15 -158.7(2)
C6 O4 C8 C9 -68.7(3)
O4 C8 C9 C14 130.2(3)
O4 C8 C9 C10 -50.5(4)
C14 C9 C10 C11 0.7(5)
C8 C9 C10 C11 -178.5(3)
C9 C10 C11 C12 -0.5(6)
C10 C11 C12 C13 0.6(6)
C11 C12 C13 C14 -0.8(6)
C10 C9 C14 C13 -1.0(5)
C8 C9 C14 C13 178.2(3)
C12 C13 C14 C9 1.1(6)
O3 C7 C15 C23 -29.5(3)
C6 C7 C15 C23 88.6(3)
O3 C7 C15 N1 94.9(3)
C6 C7 C15 N1 -146.9(3)
C16 N1 C15 C23 -137.3(3)
C16 N1 C15 C7 95.6(3)
C15 N1 C16 C17 -58.1(4)
N1 C16 C17 C22 106.6(4)
N1 C16 C17 C18 -77.5(4)
C22 C17 C18 C19 0.6(5)
C16 C17 C18 C19 -175.4(3)
C17 C18 C19 C20 -0.6(6)
C18 C19 C20 C21 0.3(7)
C19 C20 C21 C22 -0.2(8)
C18 C17 C22 C21 -0.5(6)
C16 C17 C22 C21 175.5(4)
C20 C21 C22 C17 0.3(7)
C7 C15 C23 C24 -158.5(3)
N1 C15 C23 C24 76.8(3)
C25 N2 C24 O5 0.3(5)
C25 N2 C24 C23 -177.8(3)
C15 C23 C24 O5 20.6(5)
C15 C23 C24 N2 -161.3(3)
C24 N2 C25 C29 -70.8(4)
C24 N2 C25 C26 165.1(3)
N2 C25 C26 C28 176.9(3)
C29 C25 C26 C28 55.0(4)
N2 C25 C26 C27 -62.6(4)
C29 C25 C26 C27 175.5(3)
C30 N3 C29 O6 4.2(5)
C30 N3 C29 C25 -176.3(3)
N2 C25 C29 O6 -41.4(4)
C26 C25 C29 O6 80.9(4)
N2 C25 C29 N3 139.1(3)
C26 C25 C29 N3 -98.5(3)
C29 N3 C30 C31 84.8(4)
C29 N3 C30 C32 -153.0(3)
N3 C30 C32 O7 -177.9(3)
C31 C30 C32 O7 -55.4(4)
N3 C30 C32 O8 0.6(4)
C31 C30 C32 O8 123.0(3)
